data_4333482
loop_
_publ_author_name
'Stork, Jay R.'
'Thoi, Van S.'
'Cohen, Seth M.'

_publ_section_title
;
 Rare Examples of Transition-Metal&#x2212;Main-Group Metal Heterometallic
 Metal&#x2212;Organic Frameworks from Gallium and Indium Dipyrrinato
 Complexes and Silver Salts:&#x00A0; Synthesis and Framework Variability
;
_journal_issue 26
_journal_name_full 'Inorganic Chemistry'
_journal_page_first 11213
_journal_page_last 11223
_journal_paper_doi 10.1021/ic7016159
_journal_volume 46
_journal_year 2007
_chemical_formula_moiety 'C42 H30 Ag In N9, C F3 O3 S'
_chemical_formula_sum 'C43 H30 Ag F3 In N9 O3 S'
_chemical_formula_weight 1032.51
_chemical_name_common MOF-In/AgOTf-1b
_chemical_name_systematic
; 
 ? 
;
_space_group_IT_number 15
_symmetry_cell_setting monoclinic
_symmetry_space_group_name_Hall '-C 2yc'
_symmetry_space_group_name_H-M 'C 1 2/c 1'
_atom_sites_solution_hydrogens geom
_atom_sites_solution_primary direct
_atom_sites_solution_secondary difmap
_audit_creation_method SHELXL-97
_cell_angle_alpha 90.00
_cell_angle_beta 114.487(8)
_cell_angle_gamma 90.00
_cell_formula_units_Z 8
_cell_length_a 31.160(15)
_cell_length_b 13.208(7)
_cell_length_c 34.044(17)
_cell_measurement_reflns_used 974
_cell_measurement_temperature 100(2)
_cell_measurement_theta_max 28.1
_cell_measurement_theta_min 2.72
_cell_volume 12751(11)
_computing_cell_refinement SMART
_computing_data_collection 'SMART 5.054 (Bruker, 2003)'
_computing_data_reduction 'SAINT 6.45A (Bruker, 2003)'
_computing_molecular_graphics 'SHELXTL 5.1 (Sheldrick, 1994)'
_computing_publication_material SHELXL97
_computing_structure_refinement 'SHELXL97 (Sheldrick, 1997)'
_computing_structure_solution 'SHELXS97 (Sheldrick, 1990)'
_diffrn_ambient_temperature 100(2)
_diffrn_detector_area_resol_mean 8.3
_diffrn_measured_fraction_theta_full 0.999
_diffrn_measured_fraction_theta_max 0.999
_diffrn_measurement_device_type 'Bruker APEX'
_diffrn_measurement_method \w
_diffrn_radiation_monochromator graphite
_diffrn_radiation_source 'fine-focus sealed tube'
_diffrn_radiation_type MoK\a
_diffrn_radiation_wavelength 0.71073
_diffrn_reflns_av_R_equivalents 0.1081
_diffrn_reflns_av_sigmaI/netI 0.1022
_diffrn_reflns_limit_h_max 35
_diffrn_reflns_limit_h_min -38
_diffrn_reflns_limit_k_max 16
_diffrn_reflns_limit_k_min -16
_diffrn_reflns_limit_l_max 42
_diffrn_reflns_limit_l_min -42
_diffrn_reflns_number 54737
_diffrn_reflns_theta_full 26.37
_diffrn_reflns_theta_max 26.37
_diffrn_reflns_theta_min 1.31
_diffrn_standards_number 0
_exptl_absorpt_coefficient_mu 0.744
_exptl_absorpt_correction_T_max 0.96628
_exptl_absorpt_correction_T_min 0.79983
_exptl_absorpt_correction_type multi-scan
_exptl_absorpt_process_details 'SADABS 2.10 (Sheldrick, 2004)'
_exptl_crystal_colour red
_exptl_crystal_density_diffrn 1.076
_exptl_crystal_density_method 'not measured'
_exptl_crystal_description plate
_exptl_crystal_F_000 4112
_exptl_crystal_size_max 0.36
_exptl_crystal_size_mid 0.20
_exptl_crystal_size_min 0.06
_platon_squeeze_details
;
;
_refine_diff_density_max 1.647
_refine_diff_density_min -1.479
_refine_diff_density_rms 0.140
_refine_ls_extinction_method none
_refine_ls_goodness_of_fit_ref 0.996
_refine_ls_hydrogen_treatment constr
_refine_ls_matrix_type full
_refine_ls_number_parameters 543
_refine_ls_number_reflns 13046
_refine_ls_number_restraints 0
_refine_ls_restrained_S_all 0.996
_refine_ls_R_factor_all 0.1156
_refine_ls_R_factor_gt 0.0828
_refine_ls_shift/su_max 0.001
_refine_ls_shift/su_mean 0.000
_refine_ls_structure_factor_coef Fsqd
_refine_ls_weighting_details 'calc w=1/[\s^2^(Fo^2^)+(0.1207P)^2^] where P=(Fo^2^+2Fc^2^)/3'
_refine_ls_weighting_scheme calc
_refine_ls_wR_factor_gt 0.1978
_refine_ls_wR_factor_ref 0.2100
_reflns_number_gt 8490
_reflns_number_total 13046
_reflns_threshold_expression I>2\s(I)
_cod_data_source_file ic7016159sup1.cif
_cod_data_source_block jrs134-sqz
_cod_original_sg_symbol_H-M C2/c
_cod_database_code 4333482

loop_
_symmetry_equiv_pos_as_xyz
'x, y, z'
'-x, y, -z+1/2'
'x+1/2, y+1/2, z'
'-x+1/2, y+1/2, -z+1/2'
'-x, -y, -z'
'x, -y, z-1/2'
'-x+1/2, -y+1/2, -z'
'x+1/2, -y+1/2, z-1/2'

loop_
_atom_site_label
_atom_site_type_symbol
_atom_site_fract_x
_atom_site_fract_y
_atom_site_fract_z
_atom_site_U_iso_or_equiv
_atom_site_adp_type
_atom_site_occupancy
_atom_site_symmetry_multiplicity
_atom_site_calc_flag
_atom_site_refinement_flags
_atom_site_disorder_assembly
_atom_site_disorder_group
Ag1 Ag 0.76847(2) 0.20684(5) 0.269120(18) 0.0499(2) Uani 1 1 d . . .
In1 In 0.440590(15) 0.45877(3) 0.087830(14) 0.02619(14) Uani 1 1 d . . .
C1 C 0.5082(3) 0.6339(6) 0.1435(2) 0.054(2) Uani 1 1 d . . .
H1 H 0.4835 0.6817 0.1308 0.065 Uiso 1 1 calc R . .
C2 C 0.5515(3) 0.6553(6) 0.1776(3) 0.054(2) Uani 1 1 d . . .
H2 H 0.5606 0.7173 0.1930 0.064 Uiso 1 1 calc R . .
C3 C 0.5789(3) 0.5682(5) 0.1847(2) 0.0444(19) Uani 1 1 d . . .
H3 H 0.6107 0.5601 0.2049 0.053 Uiso 1 1 calc R . .
C4 C 0.5502(2) 0.4943(5) 0.1559(2) 0.0302(15) Uani 1 1 d . . .
C5 C 0.5622(2) 0.3936(5) 0.1530(2) 0.0281(14) Uani 1 1 d . . .
C6 C 0.5352(2) 0.3153(4) 0.1254(2) 0.0278(14) Uani 1 1 d . . .
C7 C 0.5506(3) 0.2172(5) 0.1212(2) 0.0340(16) Uani 1 1 d . . .
H7 H 0.5810 0.1889 0.1370 0.041 Uiso 1 1 calc R . .
C8 C 0.5123(3) 0.1706(5) 0.0892(2) 0.0443(19) Uani 1 1 d . . .
H8 H 0.5116 0.1032 0.0792 0.053 Uiso 1 1 calc R . .
C9 C 0.4752(3) 0.2384(5) 0.0742(2) 0.0344(16) Uani 1 1 d . . .
H9 H 0.4447 0.2244 0.0524 0.041 Uiso 1 1 calc R . .
C10 C 0.6111(2) 0.3622(5) 0.1834(2) 0.0361(16) Uani 1 1 d . . .
C11 C 0.6183(2) 0.2919(5) 0.2157(2) 0.0329(15) Uani 1 1 d . . .
H11 H 0.5921 0.2631 0.2191 0.039 Uiso 1 1 calc R . .
C12 C 0.6647(3) 0.2632(6) 0.2434(2) 0.0381(17) Uani 1 1 d . . .
H12 H 0.6689 0.2155 0.2656 0.046 Uiso 1 1 calc R . .
C13 C 0.6958(3) 0.3700(6) 0.2094(2) 0.048(2) Uani 1 1 d . . .
H13 H 0.7228 0.3983 0.2074 0.057 Uiso 1 1 calc R . .
C14 C 0.6513(3) 0.4028(6) 0.1809(2) 0.050(2) Uani 1 1 d . . .
H14 H 0.6482 0.4526 0.1597 0.060 Uiso 1 1 calc R . .
C15 C 0.4736(2) 0.5933(5) 0.0271(2) 0.0336(16) Uani 1 1 d . . .
H15 H 0.4961 0.6266 0.0518 0.040 Uiso 1 1 calc R . .
C16 C 0.4664(3) 0.6140(6) -0.0154(2) 0.0410(18) Uani 1 1 d . . .
H16 H 0.4829 0.6626 -0.0245 0.049 Uiso 1 1 calc R . .
C17 C 0.4319(3) 0.5524(6) -0.0411(2) 0.0418(19) Uani 1 1 d . . .
H17 H 0.4194 0.5501 -0.0717 0.050 Uiso 1 1 calc R . .
C18 C 0.4170(2) 0.4904(5) -0.0142(2) 0.0279(14) Uani 1 1 d . . .
C19 C 0.3815(2) 0.4188(5) -0.02713(19) 0.0341(16) Uani 1 1 d . . .
C20 C 0.3642(3) 0.3616(6) -0.0026(2) 0.0438(18) Uani 1 1 d . . .
C21 C 0.3272(3) 0.2910(6) -0.0172(3) 0.061(3) Uani 1 1 d . . .
H21 H 0.3100 0.2699 -0.0462 0.073 Uiso 1 1 calc R . .
C22 C 0.3202(3) 0.2571(8) 0.0186(3) 0.074(3) Uani 1 1 d . . .
H22 H 0.2970 0.2106 0.0187 0.089 Uiso 1 1 calc R . .
C23 C 0.3546(3) 0.3064(6) 0.0541(3) 0.048(2) Uani 1 1 d . . .
H23 H 0.3589 0.2952 0.0830 0.057 Uiso 1 1 calc R . .
C24 C 0.3571(3) 0.3971(6) -0.0753(2) 0.0419(18) Uani 1 1 d . . .
C25 C 0.3155(3) 0.4429(6) -0.1007(2) 0.0427(18) Uani 1 1 d . . .
H25 H 0.3021 0.4924 -0.0889 0.051 Uiso 1 1 calc R . .
C26 C 0.2930(3) 0.4166(7) -0.1438(2) 0.0468(19) Uani 1 1 d . . .
H26 H 0.2643 0.4496 -0.1612 0.056 Uiso 1 1 calc R . .
C27 C 0.3519(3) 0.3052(7) -0.1379(3) 0.066(3) Uani 1 1 d . . .
H27 H 0.3653 0.2586 -0.1509 0.079 Uiso 1 1 calc R . .
C28 C 0.3767(3) 0.3281(6) -0.0940(3) 0.059(3) Uani 1 1 d . . .
H28 H 0.4062 0.2971 -0.0774 0.071 Uiso 1 1 calc R . .
C29 C 0.3789(4) 0.6581(8) 0.0587(3) 0.083(4) Uani 1 1 d . . .
H29 H 0.3870 0.6629 0.0348 0.100 Uiso 1 1 calc R . .
C30 C 0.3491(4) 0.7242(9) 0.0669(3) 0.102(5) Uani 1 1 d . . .
H30 H 0.3350 0.7832 0.0507 0.122 Uiso 1 1 calc R . .
C31 C 0.3436(4) 0.6893(7) 0.1022(3) 0.080(4) Uani 1 1 d . . .
H31 H 0.3239 0.7175 0.1145 0.096 Uiso 1 1 calc R . .
C32 C 0.3729(3) 0.6032(6) 0.1171(2) 0.0414(18) Uani 1 1 d . . .
C33 C 0.3782(2) 0.5424(5) 0.1525(2) 0.0340(15) Uani 1 1 d . . .
C34 C 0.4036(2) 0.4511(5) 0.1658(2) 0.0354(16) Uani 1 1 d . . .
C35 C 0.4096(3) 0.3905(6) 0.2020(2) 0.050(2) Uani 1 1 d . . .
H35 H 0.3963 0.4040 0.2220 0.059 Uiso 1 1 calc R . .
C36 C 0.4375(3) 0.3093(6) 0.2035(3) 0.059(3) Uani 1 1 d . . .
H36 H 0.4473 0.2566 0.2244 0.071 Uiso 1 1 calc R . .
C37 C 0.4485(3) 0.3203(6) 0.1682(2) 0.050(2) Uani 1 1 d . . .
H37 H 0.4676 0.2741 0.1612 0.059 Uiso 1 1 calc R . .
C38 C 0.3534(3) 0.5778(6) 0.1796(2) 0.0390(17) Uani 1 1 d . . .
C39 C 0.3646(3) 0.6676(6) 0.2013(2) 0.0448(19) Uani 1 1 d . . .
H39 H 0.3890 0.7086 0.1999 0.054 Uiso 1 1 calc R . .
C40 C 0.3405(3) 0.6993(6) 0.2255(2) 0.0470(19) Uani 1 1 d . . .
H40 H 0.3493 0.7615 0.2408 0.056 Uiso 1 1 calc R . .
C41 C 0.2930(3) 0.5589(7) 0.2064(3) 0.056(2) Uani 1 1 d . . .
H41 H 0.2669 0.5221 0.2066 0.067 Uiso 1 1 calc R . .
C42 C 0.3182(3) 0.5198(6) 0.1829(3) 0.058(2) Uani 1 1 d . . .
H42 H 0.3108 0.4549 0.1697 0.070 Uiso 1 1 calc R . .
N1 N 0.5062(2) 0.5376(4) 0.13121(18) 0.0368(14) Uani 1 1 d . . .
N2 N 0.48902(19) 0.3285(4) 0.09548(17) 0.0318(13) Uani 1 1 d . . .
N3 N 0.7019(2) 0.2987(5) 0.24012(19) 0.0434(15) Uani 1 1 d . . .
N4 N 0.44430(18) 0.5198(4) 0.02852(16) 0.0262(12) Uani 1 1 d . . .
N5 N 0.3806(2) 0.3707(5) 0.04297(18) 0.0421(15) Uani 1 1 d . . .
N6 N 0.3102(2) 0.3462(5) -0.1620(2) 0.0510(17) Uani 1 1 d . . .
N7 N 0.3948(2) 0.5858(5) 0.08947(18) 0.0363(14) Uani 1 1 d . . .
N8 N 0.4289(2) 0.4040(5) 0.14491(18) 0.0421(15) Uani 1 1 d . . .
N9 N 0.3055(2) 0.6455(5) 0.2280(2) 0.0496(17) Uani 1 1 d . . .
S1 S 0.82816(7) 0.48488(15) 0.27012(7) 0.0463(5) Uani 1 1 d . . .
C43 C 0.8751(6) 0.4792(14) 0.2543(6) 0.077(5) Uiso 0.710(7) 1 d P A 1
O1 O 0.8191(4) 0.3826(8) 0.2778(3) 0.055(3) Uiso 0.710(7) 1 d P A 1
O2 O 0.8449(3) 0.5539(6) 0.3078(3) 0.052(2) Uiso 0.710(7) 1 d P A 1
O3 O 0.7907(3) 0.5309(6) 0.2329(3) 0.046(2) Uiso 0.710(7) 1 d P A 1
F1 F 0.8670(4) 0.4294(8) 0.2200(4) 0.110(3) Uiso 0.710(7) 1 d P A 1
F2 F 0.9136(4) 0.4287(9) 0.2862(4) 0.111(4) Uiso 0.710(7) 1 d P A 1
F3 F 0.8963(3) 0.5710(6) 0.2550(3) 0.069(2) Uiso 0.710(7) 1 d P A 1
C44 C 0.8858(10) 0.500(2) 0.2728(10) 0.037(6) Uiso 0.290(7) 1 d P A 2
O4 O 0.8333(7) 0.3846(13) 0.2901(6) 0.025(4) Uiso 0.290(7) 1 d P A 2
O5 O 0.7993(11) 0.553(2) 0.2658(10) 0.101(9) Uiso 0.290(7) 1 d P A 2
O6 O 0.8072(9) 0.465(2) 0.2224(9) 0.085(8) Uiso 0.290(7) 1 d P A 2
F4 F 0.9043(6) 0.4128(12) 0.2594(6) 0.049(4) Uiso 0.290(7) 1 d P A 2
F5 F 0.9119(9) 0.5316(19) 0.3083(9) 0.110(3) Uiso 0.290(7) 1 d P A 2
F6 F 0.8807(7) 0.5680(15) 0.2309(7) 0.066(5) Uiso 0.290(7) 1 d P A 2

loop_
_atom_site_aniso_label
_atom_site_aniso_U_11
_atom_site_aniso_U_22
_atom_site_aniso_U_33
_atom_site_aniso_U_23
_atom_site_aniso_U_13
_atom_site_aniso_U_12
Ag1 0.0453(4) 0.0745(5) 0.0307(3) 0.0151(3) 0.0167(3) 0.0325(3)
In1 0.0294(3) 0.0269(2) 0.0222(2) 0.00452(19) 0.01060(18) 0.0053(2)
C1 0.065(5) 0.025(4) 0.042(4) 0.001(3) -0.007(4) 0.007(4)
C2 0.073(6) 0.023(4) 0.042(4) -0.010(3) 0.000(4) 0.003(4)
C3 0.049(5) 0.025(4) 0.044(4) 0.002(3) 0.003(4) 0.007(3)
C4 0.031(4) 0.029(3) 0.022(3) 0.007(3) 0.002(3) -0.002(3)
C5 0.036(4) 0.019(3) 0.029(3) 0.007(3) 0.013(3) 0.015(3)
C6 0.039(4) 0.016(3) 0.031(3) 0.003(3) 0.018(3) -0.002(3)
C7 0.041(4) 0.021(3) 0.042(4) 0.007(3) 0.019(3) 0.016(3)
C8 0.075(6) 0.015(3) 0.039(4) -0.001(3) 0.019(4) 0.015(4)
C9 0.046(4) 0.031(4) 0.021(3) -0.005(3) 0.010(3) -0.006(3)
C10 0.032(4) 0.042(4) 0.032(4) 0.003(3) 0.011(3) 0.016(3)
C11 0.032(4) 0.034(4) 0.034(4) -0.003(3) 0.015(3) 0.010(3)
C12 0.054(5) 0.045(4) 0.020(3) 0.010(3) 0.020(3) 0.007(4)
C13 0.041(4) 0.059(5) 0.047(5) 0.020(4) 0.022(4) 0.009(4)
C14 0.055(5) 0.046(5) 0.038(4) 0.021(4) 0.009(4) 0.012(4)
C15 0.028(4) 0.031(4) 0.043(4) 0.010(3) 0.015(3) 0.005(3)
C16 0.047(4) 0.036(4) 0.045(4) 0.015(4) 0.024(4) 0.010(4)
C17 0.062(5) 0.044(4) 0.018(3) 0.018(3) 0.016(3) 0.030(4)
C18 0.032(4) 0.031(4) 0.022(3) 0.012(3) 0.012(3) 0.020(3)
C19 0.044(4) 0.038(4) 0.012(3) 0.003(3) 0.004(3) 0.017(3)
C20 0.042(4) 0.046(5) 0.037(4) -0.005(4) 0.009(3) 0.001(4)
C21 0.064(6) 0.045(5) 0.045(5) 0.010(4) -0.005(4) -0.018(4)
C22 0.041(5) 0.082(7) 0.082(7) 0.018(6) 0.009(5) -0.027(5)
C23 0.039(4) 0.048(5) 0.057(5) 0.018(4) 0.021(4) 0.003(4)
C24 0.049(4) 0.047(5) 0.023(3) 0.003(3) 0.007(3) 0.014(4)
C25 0.053(5) 0.044(5) 0.025(3) -0.004(3) 0.009(3) 0.011(4)
C26 0.049(5) 0.060(5) 0.026(4) 0.009(4) 0.011(3) 0.002(4)
C27 0.060(6) 0.080(7) 0.056(5) -0.032(5) 0.022(5) 0.026(5)
C28 0.067(6) 0.047(5) 0.039(4) -0.018(4) -0.002(4) 0.026(4)
C29 0.136(10) 0.076(7) 0.054(6) 0.042(5) 0.055(6) 0.075(7)
C30 0.155(11) 0.109(9) 0.055(6) 0.052(6) 0.057(7) 0.123(9)
C31 0.125(9) 0.061(6) 0.080(7) 0.028(5) 0.068(7) 0.065(6)
C32 0.043(4) 0.047(5) 0.037(4) 0.005(3) 0.019(3) 0.020(3)
C33 0.027(3) 0.043(4) 0.034(4) -0.001(3) 0.015(3) -0.006(3)
C34 0.041(4) 0.038(4) 0.033(4) -0.001(3) 0.021(3) -0.004(3)
C35 0.074(6) 0.053(5) 0.035(4) 0.011(4) 0.035(4) 0.000(4)
C36 0.083(7) 0.044(5) 0.073(6) 0.030(4) 0.054(6) 0.034(5)
C37 0.058(5) 0.050(5) 0.044(4) 0.033(4) 0.025(4) 0.032(4)
C38 0.043(4) 0.041(4) 0.038(4) -0.004(3) 0.022(3) -0.004(3)
C39 0.057(5) 0.046(5) 0.032(4) -0.002(3) 0.019(4) 0.006(4)
C40 0.050(5) 0.045(5) 0.040(4) -0.009(4) 0.013(4) 0.005(4)
C41 0.048(5) 0.054(6) 0.078(6) 0.004(5) 0.038(5) -0.007(4)
C42 0.073(6) 0.041(5) 0.080(7) -0.013(4) 0.052(5) -0.011(4)
N1 0.053(4) 0.026(3) 0.029(3) 0.001(3) 0.015(3) 0.012(3)
N2 0.037(3) 0.031(3) 0.023(3) 0.011(2) 0.008(2) -0.001(2)
N3 0.053(4) 0.042(4) 0.031(3) 0.004(3) 0.013(3) 0.002(3)
N4 0.034(3) 0.016(3) 0.027(3) 0.003(2) 0.011(2) 0.006(2)
N5 0.034(3) 0.060(4) 0.029(3) 0.010(3) 0.010(3) 0.011(3)
N6 0.049(4) 0.056(4) 0.039(4) -0.007(3) 0.009(3) 0.014(3)
N7 0.040(3) 0.044(3) 0.032(3) 0.016(3) 0.021(3) 0.026(3)
N8 0.054(4) 0.044(4) 0.032(3) 0.006(3) 0.021(3) 0.006(3)
N9 0.049(4) 0.055(4) 0.048(4) 0.004(3) 0.023(3) 0.012(3)
S1 0.0530(12) 0.0380(11) 0.0503(12) 0.0090(9) 0.0237(10) 0.0050(9)

loop_
_atom_type_symbol
_atom_type_description
_atom_type_scat_dispersion_real
_atom_type_scat_dispersion_imag
_atom_type_scat_source
C C 0.0033 0.0016 'International Tables Vol C Tables 4.2.6.8 and 6.1.1.4'
H H 0.0000 0.0000 'International Tables Vol C Tables 4.2.6.8 and 6.1.1.4'
N N 0.0061 0.0033 'International Tables Vol C Tables 4.2.6.8 and 6.1.1.4'
O O 0.0106 0.0060 'International Tables Vol C Tables 4.2.6.8 and 6.1.1.4'
F F 0.0171 0.0103 'International Tables Vol C Tables 4.2.6.8 and 6.1.1.4'
S S 0.1246 0.1234 'International Tables Vol C Tables 4.2.6.8 and 6.1.1.4'
Ag Ag -0.8971 1.1015 'International Tables Vol C Tables 4.2.6.8 and 6.1.1.4'
In In -0.7276 1.3100 'International Tables Vol C Tables 4.2.6.8 and 6.1.1.4'

loop_
_geom_angle_atom_site_label_1
_geom_angle_atom_site_label_2
_geom_angle_atom_site_label_3
_geom_angle
_geom_angle_site_symmetry_1
_geom_angle_site_symmetry_3
N3 Ag1 N6 130.5(2) . 8_556
N3 Ag1 N9 121.8(2) . 3_545
N6 Ag1 N9 107.7(2) 8_556 3_545
N5 In1 N7 92.7(2) . .
N5 In1 N4 84.8(2) . .
N7 In1 N4 91.41(19) . .
N5 In1 N1 173.9(2) . .
N7 In1 N1 93.0(2) . .
N4 In1 N1 93.1(2) . .
N5 In1 N2 90.7(2) . .
N7 In1 N2 172.41(19) . .
N4 In1 N2 95.65(18) . .
N1 In1 N2 83.8(2) . .
N5 In1 N8 92.0(2) . .
N7 In1 N8 83.4(2) . .
N4 In1 N8 173.8(2) . .
N1 In1 N8 90.6(2) . .
N2 In1 N8 89.7(2) . .
N1 C1 C2 110.9(7) . .
N1 C1 H1 124.5 . .
C2 C1 H1 124.5 . .
C3 C2 C1 106.8(7) . .
C3 C2 H2 126.6 . .
C1 C2 H2 126.6 . .
C2 C3 C4 106.6(7) . .
C2 C3 H3 126.7 . .
C4 C3 H3 126.7 . .
C5 C4 N1 124.9(6) . .
C5 C4 C3 126.7(6) . .
N1 C4 C3 108.4(6) . .
C4 C5 C6 129.7(6) . .
C4 C5 C10 116.0(6) . .
C6 C5 C10 114.3(5) . .
N2 C6 C7 109.6(6) . .
N2 C6 C5 123.1(6) . .
C7 C6 C5 127.2(6) . .
C8 C7 C6 105.6(6) . .
C8 C7 H7 127.2 . .
C6 C7 H7 127.2 . .
C9 C8 C7 108.7(6) . .
C9 C8 H8 125.7 . .
C7 C8 H8 125.7 . .
N2 C9 C8 109.7(6) . .
N2 C9 H9 125.2 . .
C8 C9 H9 125.2 . .
C11 C10 C14 116.9(6) . .
C11 C10 C5 121.1(6) . .
C14 C10 C5 122.0(6) . .
C10 C11 C12 119.7(6) . .
C10 C11 H11 120.2 . .
C12 C11 H11 120.2 . .
N3 C12 C11 123.2(6) . .
N3 C12 H12 118.4 . .
C11 C12 H12 118.4 . .
N3 C13 C14 122.3(7) . .
N3 C13 H13 118.9 . .
C14 C13 H13 118.9 . .
C13 C14 C10 119.7(7) . .
C13 C14 H14 120.2 . .
C10 C14 H14 120.2 . .
N4 C15 C16 111.0(7) . .
N4 C15 H15 124.5 . .
C16 C15 H15 124.5 . .
C17 C16 C15 107.2(6) . .
C17 C16 H16 126.4 . .
C15 C16 H16 126.4 . .
C16 C17 C18 108.3(6) . .
C16 C17 H17 125.9 . .
C18 C17 H17 125.9 . .
C19 C18 N4 125.6(5) . .
C19 C18 C17 127.8(6) . .
N4 C18 C17 106.6(6) . .
C18 C19 C20 129.8(6) . .
C18 C19 C24 116.7(6) . .
C20 C19 C24 113.5(7) . .
C19 C20 C21 128.1(7) . .
C19 C20 N5 123.7(7) . .
C21 C20 N5 108.1(7) . .
C22 C21 C20 108.0(8) . .
C22 C21 H21 126.0 . .
C20 C21 H21 126.0 . .
C21 C22 C23 105.3(7) . .
C21 C22 H22 127.4 . .
C23 C22 H22 127.4 . .
N5 C23 C22 112.9(8) . .
N5 C23 H23 123.5 . .
C22 C23 H23 123.5 . .
C25 C24 C28 118.9(6) . .
C25 C24 C19 121.1(6) . .
C28 C24 C19 120.0(6) . .
C24 C25 C26 119.5(7) . .
C24 C25 H25 120.3 . .
C26 C25 H25 120.3 . .
N6 C26 C25 122.5(7) . .
N6 C26 H26 118.7 . .
C25 C26 H26 118.7 . .
N6 C27 C28 122.4(7) . .
N6 C27 H27 118.8 . .
C28 C27 H27 118.8 . .
C24 C28 C27 118.5(7) . .
C24 C28 H28 120.8 . .
C27 C28 H28 120.8 . .
N7 C29 C30 110.7(8) . .
N7 C29 H29 124.7 . .
C30 C29 H29 124.7 . .
C31 C30 C29 107.6(8) . .
C31 C30 H30 126.2 . .
C29 C30 H30 126.2 . .
C30 C31 C32 106.8(7) . .
C30 C31 H31 126.6 . .
C32 C31 H31 126.6 . .
N7 C32 C33 124.8(6) . .
N7 C32 C31 108.4(7) . .
C33 C32 C31 126.8(7) . .
C32 C33 C34 128.2(6) . .
C32 C33 C38 116.2(6) . .
C34 C33 C38 115.6(6) . .
N8 C34 C33 125.0(6) . .
N8 C34 C35 106.9(6) . .
C33 C34 C35 128.1(7) . .
C36 C35 C34 109.2(7) . .
C36 C35 H35 125.4 . .
C34 C35 H35 125.4 . .
C35 C36 C37 105.4(7) . .
C35 C36 H36 127.3 . .
C37 C36 H36 127.3 . .
N8 C37 C36 112.4(7) . .
N8 C37 H37 123.8 . .
C36 C37 H37 123.8 . .
C39 C38 C42 118.3(7) . .
C39 C38 C33 121.4(7) . .
C42 C38 C33 120.4(7) . .
C38 C39 C40 120.1(8) . .
C38 C39 H39 119.9 . .
C40 C39 H39 119.9 . .
N9 C40 C39 122.4(8) . .
N9 C40 H40 118.8 . .
C39 C40 H40 118.8 . .
N9 C41 C42 121.3(7) . .
N9 C41 H41 119.4 . .
C42 C41 H41 119.4 . .
C38 C42 C41 118.9(8) . .
C38 C42 H42 120.5 . .
C41 C42 H42 120.5 . .
C1 N1 C4 107.2(6) . .
C1 N1 In1 124.5(5) . .
C4 N1 In1 127.5(4) . .
C9 N2 C6 106.4(5) . .
C9 N2 In1 124.1(5) . .
C6 N2 In1 128.9(4) . .
C12 N3 C13 118.2(7) . .
C12 N3 Ag1 117.5(5) . .
C13 N3 Ag1 121.4(5) . .
C15 N4 C18 106.9(5) . .
C15 N4 In1 125.8(4) . .
C18 N4 In1 127.2(4) . .
C23 N5 C20 105.6(7) . .
C23 N5 In1 125.7(5) . .
C20 N5 In1 128.4(5) . .
C27 N6 C26 118.1(7) . .
C27 N6 Ag1 120.4(5) . 8_455
C26 N6 Ag1 121.5(5) . 8_455
C29 N7 C32 106.4(6) . .
C29 N7 In1 123.3(5) . .
C32 N7 In1 130.0(4) . .
C37 N8 C34 106.1(6) . .
C37 N8 In1 125.3(5) . .
C34 N8 In1 128.5(5) . .
C41 N9 C40 118.8(7) . .
C41 N9 Ag1 122.4(6) . 3_455
C40 N9 Ag1 118.8(5) . 3_455
O5 S1 O1 121.3(14) . .
O5 S1 O3 46.4(14) . .
O1 S1 O3 114.1(5) . .
O5 S1 O4 130.0(16) . .
O1 S1 O4 18.5(8) . .
O3 S1 O4 132.5(8) . .
O5 S1 O2 68.6(15) . .
O1 S1 O2 116.7(5) . .
O3 S1 O2 111.5(5) . .
O4 S1 O2 102.8(8) . .
O5 S1 O6 91.8(18) . .
O1 S1 O6 90.0(11) . .
O3 S1 O6 45.5(10) . .
O4 S1 O6 104.9(12) . .
O2 S1 O6 152.2(11) . .
O5 S1 C43 130.8(15) . .
O1 S1 C43 105.6(7) . .
O3 S1 C43 102.8(7) . .
O4 S1 C43 99.2(9) . .
O2 S1 C43 104.5(7) . .
O6 S1 C43 72.9(12) . .
O5 S1 C44 126.9(17) . .
O1 S1 C44 111.6(10) . .
O3 S1 C44 115.4(10) . .
O4 S1 C44 99.4(12) . .
O2 S1 C44 84.3(11) . .
O6 S1 C44 93.0(14) . .
C43 S1 C44 20.8(10) . .
F1 C43 F3 112.5(15) . .
F1 C43 F2 104.2(15) . .
F3 C43 F2 98.9(13) . .
F1 C43 S1 115.4(13) . .
F3 C43 S1 114.3(12) . .
F2 C43 S1 109.7(12) . .
F5 C44 F4 113(3) . .
F5 C44 F6 117(3) . .
F4 C44 F6 94.1(19) . .
F5 C44 S1 109(2) . .
F4 C44 S1 115(2) . .
F6 C44 S1 106.6(17) . .

loop_
_geom_bond_atom_site_label_1
_geom_bond_atom_site_label_2
_geom_bond_distance
_geom_bond_site_symmetry_2
Ag1 N3 2.248(6) .
Ag1 N6 2.270(6) 8_556
Ag1 N9 2.299(6) 3_545
In1 N5 2.194(6) .
In1 N7 2.219(5) .
In1 N4 2.221(5) .
In1 N1 2.223(6) .
In1 N2 2.232(6) .
In1 N8 2.241(6) .
C1 N1 1.333(9) .
C1 C2 1.396(11) .
C1 H1 0.9500 .
C2 C3 1.392(10) .
C2 H2 0.9500 .
C3 C4 1.409(10) .
C3 H3 0.9500 .
C4 C5 1.397(9) .
C4 N1 1.399(8) .
C5 C6 1.416(9) .
C5 C10 1.504(9) .
C6 N2 1.386(8) .
C6 C7 1.410(9) .
C7 C8 1.383(10) .
C7 H7 0.9500 .
C8 C9 1.381(10) .
C8 H8 0.9500 .
C9 N2 1.367(8) .
C9 H9 0.9500 .
C10 C11 1.383(10) .
C10 C14 1.397(11) .
C11 C12 1.414(10) .
C11 H11 0.9500 .
C12 N3 1.296(9) .
C12 H12 0.9500 .
C13 N3 1.360(9) .
C13 C14 1.392(10) .
C13 H13 0.9500 .
C14 H14 0.9500 .
C15 N4 1.346(8) .
C15 C16 1.398(10) .
C15 H15 0.9500 .
C16 C17 1.344(11) .
C16 H16 0.9500 .
C17 C18 1.439(9) .
C17 H17 0.9500 .
C18 C19 1.381(10) .
C18 N4 1.401(8) .
C19 C20 1.389(10) .
C19 C24 1.522(9) .
C20 C21 1.403(11) .
C20 N5 1.425(9) .
C21 C22 1.395(13) .
C21 H21 0.9500 .
C22 C23 1.400(12) .
C22 H22 0.9500 .
C23 N5 1.332(9) .
C23 H23 0.9500 .
C24 C25 1.367(10) .
C24 C28 1.388(10) .
C25 C26 1.381(10) .
C25 H25 0.9500 .
C26 N6 1.346(10) .
C26 H26 0.9500 .
C27 N6 1.331(10) .
C27 C28 1.401(11) .
C27 H27 0.9500 .
C28 H28 0.9500 .
C29 N7 1.349(10) .
C29 C30 1.383(12) .
C29 H29 0.9500 .
C30 C31 1.363(13) .
C30 H30 0.9500 .
C31 C32 1.414(11) .
C31 H31 0.9500 .
C32 N7 1.391(9) .
C32 C33 1.399(10) .
C33 C34 1.410(10) .
C33 C38 1.505(9) .
C34 N8 1.406(9) .
C34 C35 1.415(10) .
C35 C36 1.368(11) .
C35 H35 0.9500 .
C36 C37 1.387(11) .
C36 H36 0.9500 .
C37 N8 1.350(9) .
C37 H37 0.9500 .
C38 C39 1.365(10) .
C38 C42 1.379(10) .
C39 C40 1.389(10) .
C39 H39 0.9500 .
C40 N9 1.335(10) .
C40 H40 0.9500 .
C41 N9 1.328(11) .
C41 C42 1.430(11) .
C41 H41 0.9500 .
C42 H42 0.9500 .
N6 Ag1 2.270(6) 8_455
N9 Ag1 2.299(6) 3_455
S1 O5 1.23(3) .
S1 O1 1.427(10) .
S1 O3 1.453(8) .
S1 O4 1.467(18) .
S1 O2 1.481(8) .
S1 O6 1.50(3) .
S1 C43 1.756(17) .
S1 C44 1.77(3) .
C43 F1 1.27(2) .
C43 F3 1.377(19) .
C43 F2 1.41(2) .
C44 F5 1.22(4) .
C44 F4 1.44(3) .
C44 F6 1.64(4) .

loop_
_geom_torsion_atom_site_label_1
_geom_torsion_atom_site_label_2
_geom_torsion_atom_site_label_3
_geom_torsion_atom_site_label_4
_geom_torsion
_geom_torsion_site_symmetry_1
_geom_torsion_site_symmetry_4
N1 C1 C2 C3 4.0(11) . .
C1 C2 C3 C4 -2.9(10) . .
C2 C3 C4 C5 -176.7(7) . .
C2 C3 C4 N1 1.0(9) . .
N1 C4 C5 C6 1.9(11) . .
C3 C4 C5 C6 179.2(7) . .
N1 C4 C5 C10 -178.4(6) . .
C3 C4 C5 C10 -1.0(10) . .
C4 C5 C6 N2 -1.4(11) . .
C10 C5 C6 N2 178.9(6) . .
C4 C5 C6 C7 173.8(7) . .
C10 C5 C6 C7 -5.9(10) . .
N2 C6 C7 C8 -1.9(8) . .
C5 C6 C7 C8 -177.6(7) . .
C6 C7 C8 C9 0.6(8) . .
C7 C8 C9 N2 0.9(8) . .
C4 C5 C10 C11 114.4(7) . .
C6 C5 C10 C11 -65.9(8) . .
C4 C5 C10 C14 -65.1(9) . .
C6 C5 C10 C14 114.6(8) . .
C14 C10 C11 C12 -1.2(10) . .
C5 C10 C11 C12 179.2(6) . .
C10 C11 C12 N3 -0.9(11) . .
N3 C13 C14 C10 0.2(13) . .
C11 C10 C14 C13 1.5(11) . .
C5 C10 C14 C13 -178.9(7) . .
N4 C15 C16 C17 0.2(8) . .
C15 C16 C17 C18 -0.5(8) . .
C16 C17 C18 C19 177.9(6) . .
C16 C17 C18 N4 0.7(7) . .
N4 C18 C19 C20 0.8(11) . .
C17 C18 C19 C20 -175.9(7) . .
N4 C18 C19 C24 -178.7(6) . .
C17 C18 C19 C24 4.6(10) . .
C18 C19 C20 C21 178.5(8) . .
C24 C19 C20 C21 -2.0(12) . .
C18 C19 C20 N5 2.2(12) . .
C24 C19 C20 N5 -178.3(6) . .
C19 C20 C21 C22 -176.1(8) . .
N5 C20 C21 C22 0.6(10) . .
C20 C21 C22 C23 -1.9(11) . .
C21 C22 C23 N5 2.8(11) . .
C18 C19 C24 C25 -96.9(9) . .
C20 C19 C24 C25 83.5(9) . .
C18 C19 C24 C28 84.4(9) . .
C20 C19 C24 C28 -95.2(9) . .
C28 C24 C25 C26 2.6(12) . .
C19 C24 C25 C26 -176.1(7) . .
C24 C25 C26 N6 0.7(12) . .
C25 C24 C28 C27 -2.6(14) . .
C19 C24 C28 C27 176.1(9) . .
N6 C27 C28 C24 -0.8(16) . .
N7 C29 C30 C31 -3.8(16) . .
C29 C30 C31 C32 3.2(15) . .
C30 C31 C32 N7 -1.6(13) . .
C30 C31 C32 C33 -179.5(10) . .
N7 C32 C33 C34 -3.9(13) . .
C31 C32 C33 C34 173.6(9) . .
N7 C32 C33 C38 176.9(7) . .
C31 C32 C33 C38 -5.5(13) . .
C32 C33 C34 N8 0.0(12) . .
C38 C33 C34 N8 179.2(6) . .
C32 C33 C34 C35 179.0(8) . .
C38 C33 C34 C35 -1.8(11) . .
N8 C34 C35 C36 0.3(9) . .
C33 C34 C35 C36 -178.9(8) . .
C34 C35 C36 C37 -0.2(11) . .
C35 C36 C37 N8 0.1(11) . .
C32 C33 C38 C39 -62.9(10) . .
C34 C33 C38 C39 117.8(8) . .
C32 C33 C38 C42 116.9(9) . .
C34 C33 C38 C42 -62.4(10) . .
C42 C38 C39 C40 -0.9(12) . .
C33 C38 C39 C40 178.9(7) . .
C38 C39 C40 N9 -1.1(12) . .
C39 C38 C42 C41 4.1(13) . .
C33 C38 C42 C41 -175.7(8) . .
N9 C41 C42 C38 -5.7(14) . .
C2 C1 N1 C4 -3.4(9) . .
C2 C1 N1 In1 167.2(6) . .
C5 C4 N1 C1 179.2(7) . .
C3 C4 N1 C1 1.4(8) . .
C5 C4 N1 In1 9.0(9) . .
C3 C4 N1 In1 -168.7(5) . .
N5 In1 N1 C1 152.5(19) . .
N7 In1 N1 C1 -8.9(6) . .
N4 In1 N1 C1 82.7(6) . .
N2 In1 N1 C1 178.1(6) . .
N8 In1 N1 C1 -92.3(6) . .
N5 In1 N1 C4 -39(2) . .
N7 In1 N1 C4 159.7(5) . .
N4 In1 N1 C4 -108.7(5) . .
N2 In1 N1 C4 -13.3(5) . .
N8 In1 N1 C4 76.3(5) . .
C8 C9 N2 C6 -2.0(7) . .
C8 C9 N2 In1 -174.0(5) . .
C7 C6 N2 C9 2.5(7) . .
C5 C6 N2 C9 178.4(6) . .
C7 C6 N2 In1 173.9(4) . .
C5 C6 N2 In1 -10.2(9) . .
N5 In1 N2 C9 1.6(5) . .
N7 In1 N2 C9 118.3(16) . .
N4 In1 N2 C9 -83.2(5) . .
N1 In1 N2 C9 -175.8(5) . .
N8 In1 N2 C9 93.6(5) . .
N5 In1 N2 C6 -168.5(5) . .
N7 In1 N2 C6 -51.8(18) . .
N4 In1 N2 C6 106.6(5) . .
N1 In1 N2 C6 14.1(5) . .
N8 In1 N2 C6 -76.5(5) . .
C11 C12 N3 C13 2.7(11) . .
C11 C12 N3 Ag1 -158.1(5) . .
C14 C13 N3 C12 -2.3(12) . .
C14 C13 N3 Ag1 157.7(6) . .
N6 Ag1 N3 C12 -58.6(6) 8_556 .
N9 Ag1 N3 C12 119.7(5) 3_545 .
N6 Ag1 N3 C13 141.3(6) 8_556 .
N9 Ag1 N3 C13 -40.4(7) 3_545 .
C16 C15 N4 C18 0.3(7) . .
C16 C15 N4 In1 -179.5(4) . .
C19 C18 N4 C15 -177.9(6) . .
C17 C18 N4 C15 -0.6(7) . .
C19 C18 N4 In1 1.9(9) . .
C17 C18 N4 In1 179.2(4) . .
N5 In1 N4 C15 175.1(5) . .
N7 In1 N4 C15 82.5(5) . .
N1 In1 N4 C15 -10.6(5) . .
N2 In1 N4 C15 -94.8(5) . .
N8 In1 N4 C15 115.8(19) . .
N5 In1 N4 C18 -4.7(5) . .
N7 In1 N4 C18 -97.3(5) . .
N1 In1 N4 C18 169.6(5) . .
N2 In1 N4 C18 85.5(5) . .
N8 In1 N4 C18 -64(2) . .
C22 C23 N5 C20 -2.4(9) . .
C22 C23 N5 In1 -176.9(6) . .
C19 C20 N5 C23 178.0(7) . .
C21 C20 N5 C23 1.1(9) . .
C19 C20 N5 In1 -7.8(11) . .
C21 C20 N5 In1 175.3(6) . .
N7 In1 N5 C23 -88.2(6) . .
N4 In1 N5 C23 -179.3(6) . .
N1 In1 N5 C23 110(2) . .
N2 In1 N5 C23 85.0(6) . .
N8 In1 N5 C23 -4.7(6) . .
N7 In1 N5 C20 98.7(6) . .
N4 In1 N5 C20 7.5(6) . .
N1 In1 N5 C20 -63(2) . .
N2 In1 N5 C20 -88.1(6) . .
N8 In1 N5 C20 -177.9(6) . .
C28 C27 N6 C26 4.0(15) . .
C28 C27 N6 Ag1 -173.5(8) . 8_455
C25 C26 N6 C27 -4.1(13) . .
C25 C26 N6 Ag1 173.4(6) . 8_455
C30 C29 N7 C32 2.8(13) . .
C30 C29 N7 In1 176.7(8) . .
C33 C32 N7 C29 177.2(9) . .
C31 C32 N7 C29 -0.7(11) . .
C33 C32 N7 In1 3.8(11) . .
C31 C32 N7 In1 -174.1(7) . .
N5 In1 N7 C29 -81.5(8) . .
N4 In1 N7 C29 3.4(8) . .
N1 In1 N7 C29 96.6(8) . .
N2 In1 N7 C29 162.0(15) . .
N8 In1 N7 C29 -173.1(8) . .
N5 In1 N7 C32 90.9(7) . .
N4 In1 N7 C32 175.8(6) . .
N1 In1 N7 C32 -91.0(7) . .
N2 In1 N7 C32 -26(2) . .
N8 In1 N7 C32 -0.7(6) . .
C36 C37 N8 C34 0.1(10) . .
C36 C37 N8 In1 175.6(6) . .
C33 C34 N8 C37 179.0(7) . .
C35 C34 N8 C37 -0.2(8) . .
C33 C34 N8 In1 3.7(10) . .
C35 C34 N8 In1 -175.6(5) . .
N5 In1 N8 C37 90.2(7) . .
N7 In1 N8 C37 -177.3(7) . .
N4 In1 N8 C37 149.1(17) . .
N1 In1 N8 C37 -84.3(7) . .
N2 In1 N8 C37 -0.5(7) . .
N5 In1 N8 C34 -95.3(6) . .
N7 In1 N8 C34 -2.8(6) . .
N4 In1 N8 C34 -36(2) . .
N1 In1 N8 C34 90.2(6) . .
N2 In1 N8 C34 174.0(6) . .
C42 C41 N9 C40 3.7(13) . .
C42 C41 N9 Ag1 -176.7(7) . 3_455
C39 C40 N9 C41 -0.4(12) . .
C39 C40 N9 Ag1 -180.0(6) . 3_455
O5 S1 C43 F1 -101(2) . .
O1 S1 C43 F1 61.5(15) . .
O3 S1 C43 F1 -58.3(14) . .
O4 S1 C43 F1 79.3(15) . .
O2 S1 C43 F1 -174.8(12) . .
O6 S1 C43 F1 -23.6(16) . .
C44 S1 C43 F1 172(4) . .
O5 S1 C43 F3 32(3) . .
O1 S1 C43 F3 -165.8(12) . .
O3 S1 C43 F3 74.4(14) . .
O4 S1 C43 F3 -148.0(14) . .
O2 S1 C43 F3 -42.1(14) . .
O6 S1 C43 F3 109.2(17) . .
C44 S1 C43 F3 -56(3) . .
O5 S1 C43 F2 142(2) . .
O1 S1 C43 F2 -55.8(15) . .
O3 S1 C43 F2 -175.6(12) . .
O4 S1 C43 F2 -38.0(16) . .
O2 S1 C43 F2 67.9(13) . .
O6 S1 C43 F2 -140.9(18) . .
C44 S1 C43 F2 54(3) . .
O5 S1 C44 F5 76(3) . .
O1 S1 C44 F5 -98(2) . .
O3 S1 C44 F5 130(2) . .
O4 S1 C44 F5 -84(2) . .
O2 S1 C44 F5 18(2) . .
O6 S1 C44 F5 171(2) . .
C43 S1 C44 F5 -175(5) . .
O5 S1 C44 F4 -154(2) . .
O1 S1 C44 F4 31(2) . .
O3 S1 C44 F4 -101(2) . .
O4 S1 C44 F4 46(2) . .
O2 S1 C44 F4 148(2) . .
O6 S1 C44 F4 -60(2) . .
C43 S1 C44 F4 -45(3) . .
O5 S1 C44 F6 -51(3) . .
O1 S1 C44 F6 134.2(15) . .
O3 S1 C44 F6 2(2) . .
O4 S1 C44 F6 148.6(17) . .
O2 S1 C44 F6 -109.3(18) . .
O6 S1 C44 F6 43(2) . .
C43 S1 C44 F6 58(3) . .

loop_
_platon_squeeze_void_nr
_platon_squeeze_void_average_x
_platon_squeeze_void_average_y
_platon_squeeze_void_average_z
_platon_squeeze_void_volume
_platon_squeeze_void_count_electrons
1 -0.005 0.410 0.036 5621.5 1406.3
